data_1565009
loop_
_publ_author_name
'Akopov, Georgiy'
'Hewage, Nethmi'
'Yox, Philip'
'Viswanathan , Gayatri'
'Lee, Shannon'
'Hulsebosch, Liam'
'Cady, Sarah'
'Paterson, Alexander L.'
'Perras, Fr\'ed\'eric A.'
'Xu, Wenqian'
'Wu, Kui'
'Mudryk, Yaroslav'
'Kovnir, Kirill'

_publ_section_title
;
 &#x000D; Synthesis-Enabled Exploration of Chiral and Polar Multivalent
 Quaternary Sulfides&#x000D;
;
_journal_name_full 'Chemical Science'
_journal_paper_doi 10.1039/D1SC03685H
_journal_year 2021
_chemical_formula_sum 'La6 Mn0.98 S14 Si2'
_chemical_formula_weight 1392.32
_space_group_crystal_system hexagonal
_space_group_IT_number 173
_space_group_name_Hall 'P 6c'
_space_group_name_H-M_alt 'P 63'
_audit_creation_method SHELXL-2018/3
_audit_update_record
;
2021-09-26 deposited with the CCDC.	2021-10-18 downloaded from the CCDC.
;
_cell_angle_alpha 90
_cell_angle_beta 90
_cell_angle_gamma 120
_cell_formula_units_Z 1
_cell_length_a 10.3337(4)
_cell_length_b 10.3337(4)
_cell_length_c 5.7285(3)
_cell_measurement_reflns_used 6658
_cell_measurement_temperature 100(2)
_cell_measurement_theta_max 40.36
_cell_measurement_theta_min 2.28
_cell_volume 529.76(4)
_computing_structure_refinement 'SHELXL-2018/3 (Sheldrick, 2018)'
_computing_structure_solution 'SHELXT 2018/2 (Sheldrick, 2018)'
_diffrn_ambient_temperature 100(2)
_diffrn_measured_fraction_theta_full 1.000
_diffrn_measured_fraction_theta_max 1.000
_diffrn_measurement_device_type 'Bruker APEX III CMOS area-detector'
_diffrn_measurement_method 'profile data from \w scans'
_diffrn_radiation_type MoK\a
_diffrn_radiation_wavelength 0.71073
_diffrn_reflns_av_R_equivalents 0.0656
_diffrn_reflns_av_unetI/netI 0.0408
_diffrn_reflns_Laue_measured_fraction_full 1.000
_diffrn_reflns_Laue_measured_fraction_max 1.000
_diffrn_reflns_limit_h_max 17
_diffrn_reflns_limit_h_min -17
_diffrn_reflns_limit_k_max 15
_diffrn_reflns_limit_k_min -17
_diffrn_reflns_limit_l_max 9
_diffrn_reflns_limit_l_min -9
_diffrn_reflns_number 13481
_diffrn_reflns_point_group_measured_fraction_full 1.000
_diffrn_reflns_point_group_measured_fraction_max 1.000
_diffrn_reflns_theta_full 25.242
_diffrn_reflns_theta_max 36.953
_diffrn_reflns_theta_min 2.276
_diffrn_source 'fine-focus sealed tube'
_exptl_absorpt_coefficient_mu 13.860
_exptl_absorpt_correction_T_max 0.748
_exptl_absorpt_correction_T_min 0.602
_exptl_absorpt_correction_type multi-scan
_exptl_absorpt_process_details SADABS
_exptl_crystal_colour black
_exptl_crystal_density_diffrn 4.364
_exptl_crystal_description plate
_exptl_crystal_F_000 618
_exptl_crystal_size_max 0.069
_exptl_crystal_size_mid 0.052
_exptl_crystal_size_min 0.030
_refine_diff_density_max 1.248
_refine_diff_density_min -1.779
_refine_diff_density_rms 0.278
_refine_ls_abs_structure_details
;
 Refined as an inversion twin.
;
_refine_ls_abs_structure_Flack 0.02(3)
_refine_ls_extinction_method none
_refine_ls_goodness_of_fit_ref 1.033
_refine_ls_hydrogen_treatment undef
_refine_ls_matrix_type full
_refine_ls_number_parameters 38
_refine_ls_number_reflns 1795
_refine_ls_number_restraints 0
_refine_ls_restrained_S_all 1.033
_refine_ls_R_factor_all 0.0360
_refine_ls_R_factor_gt 0.0256
_refine_ls_shift/su_max 0.000
_refine_ls_shift/su_mean 0.000
_refine_ls_structure_factor_coef Fsqd
_refine_ls_weighting_details 'w=1/[\s^2^(Fo^2^)+(0.0150P)^2^+0.1002P] where P=(Fo^2^+2Fc^2^)/3'
_refine_ls_weighting_scheme calc
_refine_ls_wR_factor_gt 0.0418
_refine_ls_wR_factor_ref 0.0437
_reflns_Friedel_coverage 0.854
_reflns_Friedel_fraction_full 1.000
_reflns_Friedel_fraction_max 1.000
_reflns_number_gt 1561
_reflns_number_total 1795
_reflns_threshold_expression 'I > 2\s(I)'
_cod_data_source_file d1sc03685h2.cif
_cod_data_source_block GA1673_La6MnSi2S14
_cod_original_cell_volume 529.76(5)
_cod_database_code 1565009
_shelx_shelxl_version_number 2018/3
_shelx_space_group_comment
;
The symmetry employed for this shelxl refinement is uniquely defined
by the following loop, which should always be used as a source of
symmetry information in preference to the above space-group names.
They are only intended as comments.
;
_shelx_estimated_absorpt_t_min 0.448
_shelx_estimated_absorpt_t_max 0.681

loop_
_space_group_symop_operation_xyz
'x, y, z'
'-y, x-y, z'
'-x+y, -x, z'
'-x, -y, z+1/2'
'y, -x+y, z+1/2'
'x-y, x, z+1/2'

loop_
_atom_site_label
_atom_site_type_symbol
_atom_site_fract_x
_atom_site_fract_y
_atom_site_fract_z
_atom_site_U_iso_or_equiv
_atom_site_adp_type
_atom_site_occupancy
_atom_site_site_symmetry_order
_atom_site_calc_flag
_atom_site_refinement_flags_posn
_atom_site_refinement_flags_adp
_atom_site_refinement_flags_occupancy
_atom_site_disorder_assembly
_atom_site_disorder_group
La1 La 0.35766(2) 0.12249(3) 0.7581(11) 0.00307(5) Uani 1 1 d . . . . .
Mn1 Mn 0.000000 0.000000 0.000000 0.0035(6) Uani 0.489(5) 3 d S T P . .
Si1 Si 0.666667 0.333333 0.3427(11) 0.0025(4) Uani 1 3 d S T P . .
S1 S 0.59133(14) 0.11565(14) 0.4817(11) 0.0040(2) Uani 1 1 d . . . . .
S2 S 0.666667 0.333333 -0.0233(11) 0.0044(4) Uani 1 3 d S T P . .
S3 S 0.16261(12) 0.24541(12) 0.7470(11) 0.00480(19) Uani 1 1 d . . . . .

loop_
_atom_site_aniso_label
_atom_site_aniso_U_11
_atom_site_aniso_U_22
_atom_site_aniso_U_33
_atom_site_aniso_U_23
_atom_site_aniso_U_13
_atom_site_aniso_U_12
La1 0.00292(10) 0.00332(10) 0.00299(9) 0.0004(2) 0.00021(19) 0.00158(8)
Mn1 0.0024(6) 0.0024(6) 0.0056(11) 0.000 0.000 0.0012(3)
Si1 0.0022(6) 0.0022(6) 0.0030(9) 0.000 0.000 0.0011(3)
S1 0.0047(5) 0.0036(5) 0.0040(5) 0.0000(4) 0.0004(4) 0.0023(4)
S2 0.0050(5) 0.0050(5) 0.0031(9) 0.000 0.000 0.0025(3)
S3 0.0042(4) 0.0048(4) 0.0059(5) -0.0001(8) 0.0002(7) 0.0026(3)

loop_
_atom_type_symbol
_atom_type_description
_atom_type_scat_dispersion_real
_atom_type_scat_dispersion_imag
_atom_type_scat_source
La La -0.2871 2.4523 'International Tables Vol C Tables 4.2.6.8 and 6.1.1.4'
Mn Mn 0.3368 0.7283 'International Tables Vol C Tables 4.2.6.8 and 6.1.1.4'
S S 0.1246 0.1234 'International Tables Vol C Tables 4.2.6.8 and 6.1.1.4'
Si Si 0.0817 0.0704 'International Tables Vol C Tables 4.2.6.8 and 6.1.1.4'

loop_
_geom_angle_atom_site_label_1
_geom_angle_atom_site_label_2
_geom_angle_atom_site_label_3
_geom_angle
_geom_angle_site_symmetry_1
_geom_angle_site_symmetry_3
_geom_angle_publ_flag
S3 La1 S3 84.33(4) . 3 ?
S3 La1 S1 140.48(5) . . ?
S3 La1 S1 111.48(4) 3 . ?
S3 La1 S3 76.74(4) . 5 ?
S3 La1 S3 76.36(4) 3 5 ?
S1 La1 S3 140.94(4) . 5 ?
S3 La1 S1 74.81(4) . 3_665 ?
S3 La1 S1 140.68(5) 3 3_665 ?
S1 La1 S1 70.47(5) . 3_665 ?
S3 La1 S1 128.28(3) 5 3_665 ?
S3 La1 S1 144.15(4) . 4_655 ?
S3 La1 S1 70.43(4) 3 4_655 ?
S1 La1 S1 74.27(2) . 4_655 ?
S3 La1 S1 72.92(3) 5 4_655 ?
S1 La1 S1 140.11(3) 3_665 4_655 ?
S3 La1 S2 113.80(3) . 1_556 ?
S3 La1 S2 150.25(5) 3 1_556 ?
S1 La1 S2 70.20(4) . 1_556 ?
S3 La1 S2 84.84(5) 5 1_556 ?
S1 La1 S2 68.90(4) 3_665 1_556 ?
S1 La1 S2 82.18(3) 4_655 1_556 ?
S3 La1 S3 74.85(4) . 5_554 ?
S3 La1 S3 74.51(4) 3 5_554 ?
S1 La1 S3 75.15(4) . 5_554 ?
S3 La1 S3 140.82(4) 5 5_554 ?
S1 La1 S3 68.10(3) 3_665 5_554 ?
S1 La1 S3 119.66(3) 4_655 5_554 ?
S2 La1 S3 131.47(5) 1_556 5_554 ?
S3 La1 Mn1 47.75(5) . 1_556 ?
S3 La1 Mn1 47.65(5) 3 1_556 ?
S1 La1 Mn1 158.99(5) . 1_556 ?
S3 La1 Mn1 46.94(9) 5 1_556 ?
S1 La1 Mn1 122.55(4) 3_665 1_556 ?
S1 La1 Mn1 96.79(5) 4_655 1_556 ?
S2 La1 Mn1 128.32(9) 1_556 1_556 ?
S3 La1 Mn1 93.88(9) 5_554 1_556 ?
S3 La1 Mn1 46.92(5) . 4 ?
S3 La1 Mn1 46.83(5) 3 4 ?
S1 La1 Mn1 119.26(9) . 4 ?
S3 La1 Mn1 94.45(9) 5 4 ?
S1 La1 Mn1 96.45(6) 3_665 4 ?
S1 La1 Mn1 117.01(4) 4_655 4 ?
S2 La1 Mn1 159.763(10) 1_556 4 ?
S3 La1 Mn1 46.37(9) 5_554 4 ?
Mn1 La1 Mn1 47.512(4) 1_556 4 ?
S3 Mn1 S3 94.05(16) 5_554 6_554 ?
S3 Mn1 S3 94.05(16) 5_554 4_554 ?
S3 Mn1 S3 94.05(16) 6_554 4_554 ?
S3 Mn1 S3 179.4(2) 5_554 2_554 ?
S3 Mn1 S3 86.370(18) 6_554 2_554 ?
S3 Mn1 S3 86.370(18) 4_554 2_554 ?
S3 Mn1 S3 86.370(18) 5_554 3_554 ?
S3 Mn1 S3 179.4(2) 6_554 3_554 ?
S3 Mn1 S3 86.370(18) 4_554 3_554 ?
S3 Mn1 S3 93.21(16) 2_554 3_554 ?
S3 Mn1 S3 86.370(18) 5_554 1_554 ?
S3 Mn1 S3 86.370(18) 6_554 1_554 ?
S3 Mn1 S3 179.4(2) 4_554 1_554 ?
S3 Mn1 S3 93.21(16) 2_554 1_554 ?
S3 Mn1 S3 93.21(16) 3_554 1_554 ?
S3 Mn1 Mn1 57.65(12) 5_554 4 ?
S3 Mn1 Mn1 57.65(12) 6_554 4 ?
S3 Mn1 Mn1 57.65(12) 4_554 4 ?
S3 Mn1 Mn1 122.96(12) 2_554 4 ?
S3 Mn1 Mn1 122.96(12) 3_554 4 ?
S3 Mn1 Mn1 122.96(12) 1_554 4 ?
S3 Mn1 Mn1 122.35(12) 5_554 4_554 ?
S3 Mn1 Mn1 122.35(12) 6_554 4_554 ?
S3 Mn1 Mn1 122.35(12) 4_554 4_554 ?
S3 Mn1 Mn1 57.04(12) 2_554 4_554 ?
S3 Mn1 Mn1 57.04(12) 3_554 4_554 ?
S3 Mn1 Mn1 57.04(12) 1_554 4_554 ?
Mn1 Mn1 Mn1 180.0 4 4_554 ?
S3 Mn1 La1 126.47(3) 5_554 3_554 ?
S3 Mn1 La1 127.02(4) 6_554 3_554 ?
S3 Mn1 La1 55.42(5) 4_554 3_554 ?
S3 Mn1 La1 53.46(5) 2_554 3_554 ?
S3 Mn1 La1 52.92(6) 3_554 3_554 ?
S3 Mn1 La1 124.0(2) 1_554 3_554 ?
Mn1 Mn1 La1 113.07(9) 4 3_554 ?
Mn1 Mn1 La1 66.93(9) 4_554 3_554 ?
S3 Mn1 La1 55.42(5) 5_554 1_554 ?
S3 Mn1 La1 126.47(3) 6_554 1_554 ?
S3 Mn1 La1 127.02(4) 4_554 1_554 ?
S3 Mn1 La1 124.0(2) 2_554 1_554 ?
S3 Mn1 La1 53.46(5) 3_554 1_554 ?
S3 Mn1 La1 52.92(5) 1_554 1_554 ?
Mn1 Mn1 La1 113.07(9) 4 1_554 ?
Mn1 Mn1 La1 66.93(9) 4_554 1_554 ?
La1 Mn1 La1 105.64(10) 3_554 1_554 ?
S3 Mn1 La1 127.02(4) 5_554 2_554 ?
S3 Mn1 La1 55.42(5) 6_554 2_554 ?
S3 Mn1 La1 126.47(3) 4_554 2_554 ?
S3 Mn1 La1 52.92(5) 2_554 2_554 ?
S3 Mn1 La1 124.0(2) 3_554 2_554 ?
S3 Mn1 La1 53.46(5) 1_554 2_554 ?
Mn1 Mn1 La1 113.07(9) 4 2_554 ?
Mn1 Mn1 La1 66.93(9) 4_554 2_554 ?
La1 Mn1 La1 105.64(10) 3_554 2_554 ?
La1 Mn1 La1 105.64(10) 1_554 2_554 ?
S3 Mn1 La1 52.98(6) 5_554 6_554 ?
S3 Mn1 La1 52.43(5) 6_554 6_554 ?
S3 Mn1 La1 123.2(2) 4_554 6_554 ?
S3 Mn1 La1 127.10(3) 2_554 6_554 ?
S3 Mn1 La1 127.65(3) 3_554 6_554 ?
S3 Mn1 La1 57.40(5) 1_554 6_554 ?
Mn1 Mn1 La1 65.56(9) 4 6_554 ?
Mn1 Mn1 La1 114.44(9) 4_554 6_554 ?
La1 Mn1 La1 178.63(18) 3_554 6_554 ?
La1 Mn1 La1 75.129(3) 1_554 6_554 ?
La1 Mn1 La1 75.129(3) 2_554 6_554 ?
S2 Si1 S1 111.92(7) . 2_655 ?
S2 Si1 S1 111.92(7) . . ?
S1 Si1 S1 106.91(7) 2_655 . ?
S2 Si1 S1 111.92(7) . 3_665 ?
S1 Si1 S1 106.91(7) 2_655 3_665 ?
S1 Si1 S1 106.91(7) . 3_665 ?
Si1 S1 La1 92.70(5) . . ?
Si1 S1 La1 89.89(5) . 2_655 ?
La1 S1 La1 111.00(4) . 2_655 ?
Si1 S1 La1 125.16(7) . 4_654 ?
La1 S1 La1 136.69(4) . 4_654 ?
La1 S1 La1 91.22(3) 2_655 4_654 ?
Si1 S2 La1 113.90(4) . 2_654 ?
Si1 S2 La1 113.90(4) . 1_554 ?
La1 S2 La1 104.70(5) 2_654 1_554 ?
Si1 S2 La1 113.90(4) . 3_664 ?
La1 S2 La1 104.70(5) 2_654 3_664 ?
La1 S2 La1 104.70(5) 1_554 3_664 ?
Mn1 S3 Mn1 65.31(3) 4 1_556 ?
Mn1 S3 La1 80.65(4) 4 . ?
Mn1 S3 La1 79.34(4) 1_556 . ?
Mn1 S3 La1 80.19(4) 4 2 ?
Mn1 S3 La1 78.89(4) 1_556 2 ?
La1 S3 La1 155.52(4) . 2 ?
Mn1 S3 La1 77.64(12) 4 6_554 ?
Mn1 S3 La1 142.95(12) 1_556 6_554 ?
La1 S3 La1 95.58(5) . 6_554 ?
La1 S3 La1 95.06(5) 2 6_554 ?
Mn1 S3 La1 141.53(13) 4 6 ?
Mn1 S3 La1 76.22(12) 1_556 6 ?
La1 S3 La1 93.02(5) . 6 ?
La1 S3 La1 92.54(5) 2 6 ?
La1 S3 La1 140.82(4) 6_554 6 ?

loop_
_geom_bond_atom_site_label_1
_geom_bond_atom_site_label_2
_geom_bond_distance
_geom_bond_site_symmetry_2
_geom_bond_publ_flag
La1 S3 2.8705(11) . ?
La1 S3 2.8954(11) 3 ?
La1 S1 2.9179(13) . ?
La1 S3 2.980(2) 5 ?
La1 S1 3.0210(13) 3_665 ?
La1 S1 3.0449(13) 4_655 ?
La1 S2 3.0910(10) 1_556 ?
La1 S3 3.100(2) 5_554 ?
La1 Mn1 3.536(2) 1_556 ?
La1 Mn1 3.574(3) 4 ?
Mn1 S3 2.645(4) 5_554 ?
Mn1 S3 2.645(4) 6_554 ?
Mn1 S3 2.645(4) 4_554 ?
Mn1 S3 2.663(4) 2_554 ?
Mn1 S3 2.663(4) 3_554 ?
Mn1 S3 2.663(4) 1_554 ?
Mn1 Mn1 2.86425(15) 4 ?
Mn1 Mn1 2.86425(15) 4_554 ?
Si1 S2 2.096(3) . ?
Si1 S1 2.1329(16) 2_655 ?
Si1 S1 2.1329(16) . ?
Si1 S1 2.1329(16) 3_665 ?
